data_2013415
loop_
_publ_author_name
'F. Bentefrit'
'P. Lemoine'
'D. Nguyen-Huy'
'G. Morgant'
'B. Viossat'

_publ_section_title
;Bis[1-(<i>p</i>-chlorophenyl)-5-isopropylbiguanide-\k^2^<i>N</i>^2^,<i>N</i>^4^]nickel(II)
 dichloride dimethylformamide solvate
;
_journal_issue 8
_journal_name_full 'Acta Crystallographica Section C'
_journal_page_first m331
_journal_page_last m333
_journal_paper_doi 10.1107/S0108270103013519
_journal_volume 59
_journal_year 2003
_chemical_formula_iupac '[Ni (C11 H16 Cl1 N5)2] Cl2, C3 H7 N O'
_chemical_formula_moiety 'C22 H32 Cl2 N10 Ni 2+, 2Cl 1-, C3 H7 N O'
_chemical_formula_sum 'C25 H39 Cl4 N11 Ni O'
_chemical_formula_weight 710.18
_chemical_name_systematic
;
Bis[1-(p-chlorophenyl)-5-isopropylbiguanide]
nickel(II) dichloride dimethylformamide solvate.
;
_space_group_IT_number 14
_symmetry_cell_setting monoclinic
_symmetry_space_group_name_Hall '-P 2yab'
_symmetry_space_group_name_H-M 'P 1 21/a 1'
_atom_sites_solution_hydrogens geom
_atom_sites_solution_primary direct
_atom_sites_solution_secondary difmap
_cell_angle_alpha 90.00
_cell_angle_beta 95.42(3)
_cell_angle_gamma 90.00
_cell_formula_units_Z 4
_cell_length_a 10.824(5)
_cell_length_b 24.120(10)
_cell_length_c 13.180(3)
_cell_measurement_reflns_used 25
_cell_measurement_temperature 293(2)
_cell_measurement_theta_max 11.12
_cell_measurement_theta_min 6.95
_cell_volume 3426(2)
_computing_cell_refinement 'CAD-4 Express (Enraf Nonius, 1994)'
_computing_data_collection 'CAD-4 Express (Enraf Nonius, 1994)'
_computing_data_reduction 'XCAD4 (Harms & Wocadlo, 1995)'
_computing_molecular_graphics 'CAMERON (Watkin et al., 1996)'
_computing_publication_material 'WinGX (Farrugia, 1999)'
_computing_structure_refinement 'SHELXL97 (Sheldrick, 1997)'
_computing_structure_solution 'SIR92 (Altomare et al., 1994)'
_diffrn_ambient_temperature 293(2)
_diffrn_measured_fraction_theta_full 0.996
_diffrn_measured_fraction_theta_max 0.996
_diffrn_measurement_device_type 'Enraf--Nonius CAD-4'
_diffrn_measurement_method '\w - 2\q'
_diffrn_radiation_monochromator graphite
_diffrn_radiation_source 'fine-focus sealed tube'
_diffrn_radiation_type MoK\a
_diffrn_radiation_wavelength 0.71069
_diffrn_reflns_av_R_equivalents 0.0609
_diffrn_reflns_av_sigmaI/netI 0.0833
_diffrn_reflns_limit_h_max 12
_diffrn_reflns_limit_h_min -12
_diffrn_reflns_limit_k_max 28
_diffrn_reflns_limit_k_min 0
_diffrn_reflns_limit_l_max 15
_diffrn_reflns_limit_l_min -15
_diffrn_reflns_number 11970
_diffrn_reflns_theta_full 24.97
_diffrn_reflns_theta_max 24.97
_diffrn_reflns_theta_min 2.07
_diffrn_standards_decay_% 2
_diffrn_standards_interval_time 60
_diffrn_standards_number 3
_exptl_absorpt_coefficient_mu 0.916
_exptl_absorpt_correction_T_max 0.883
_exptl_absorpt_correction_T_min 0.648
_exptl_absorpt_correction_type empirical
_exptl_absorpt_process_details
;
'multi-scan (SADABS; Sheldrick, 1996; Blessing, 1995)'
;
_exptl_crystal_colour orange
_exptl_crystal_density_diffrn 1.377
_exptl_crystal_density_meas 1.38
_exptl_crystal_density_method 'flotation (CHCl~3~ / CH~2~Cl~2~)'
_exptl_crystal_description parallelepipedic
_exptl_crystal_F_000 1480
_exptl_crystal_size_max 0.45
_exptl_crystal_size_mid 0.37
_exptl_crystal_size_min 0.10
_refine_diff_density_max 0.370
_refine_diff_density_min -0.690
_refine_ls_extinction_method none
_refine_ls_goodness_of_fit_ref 0.961
_refine_ls_hydrogen_treatment constr
_refine_ls_matrix_type full
_refine_ls_number_parameters 417
_refine_ls_number_reflns 6000
_refine_ls_number_restraints 31
_refine_ls_restrained_S_all 0.959
_refine_ls_R_factor_all 0.1238
_refine_ls_R_factor_gt 0.0399
_refine_ls_shift/su_max 0.001
_refine_ls_shift/su_mean 0.000
_refine_ls_structure_factor_coef Fsqd
_refine_ls_weighting_details 'calc w=1/[\s^2^(Fo^2^)+(0.0724P)^2^] where P=(Fo^2^+2Fc^2^)/3'
_refine_ls_weighting_scheme calc
_refine_ls_wR_factor_gt 0.0896
_refine_ls_wR_factor_ref 0.1098
_reflns_number_gt 3270
_reflns_number_total 6000
_reflns_threshold_expression I>2\s(I)
_cod_data_source_file dn1020.cif
_cod_data_source_block I
_cod_original_sg_symbol_H-M 'P 21/a'
_cod_database_code 2013415
_cod_database_fobs_code 2013415

loop_
_symmetry_equiv_pos_as_xyz
'x, y, z'
'-x+1/2, y+1/2, -z'
'-x, -y, -z'
'x-1/2, -y-1/2, z'

loop_
_atom_site_label
_atom_site_fract_x
_atom_site_fract_y
_atom_site_fract_z
_atom_site_U_iso_or_equiv
_atom_site_adp_type
_atom_site_calc_flag
_atom_site_refinement_flags
_atom_site_occupancy
_atom_site_disorder_assembly
_atom_site_disorder_group
_atom_site_type_symbol
Ni 0.17718(4) 0.124941(15) 0.02731(3) 0.03747(14) Uani d . 1 . . Ni
N1 0.3256(3) -0.03075(11) 0.0936(2) 0.0480(8) Uani d . 1 . . N
H1 0.3134 -0.0640 0.0714 0.058 Uiso calc R 1 . . H
N2 0.2604(3) 0.06218(10) 0.0808(2) 0.0423(7) Uani d . 1 . . N
H2 0.3101 0.0679 0.1347 0.051 Uiso calc R 1 . . H
N3 0.1791(2) -0.00413(10) -0.0336(2) 0.0406(7) Uani d . 1 . . N
H3 0.1851 -0.0379 -0.0536 0.049 Uiso calc R 1 . . H
N4 0.0777(3) 0.07998(10) -0.0611(2) 0.0415(7) Uani d . 1 . . N
H4 0.0108 0.0953 -0.0880 0.050 Uiso calc R 1 . . H
N5 0.0332(3) 0.00371(11) -0.1680(2) 0.0482(8) Uani d . 1 . . N
H5 0.0350 -0.0319 -0.1701 0.058 Uiso calc R 1 . . H
N21 0.3881(3) 0.25224(12) 0.1615(3) 0.0597(9) Uani d . 1 . . N
H21 0.3991 0.2865 0.1465 0.072 Uiso calc R 1 . . H
N22 0.2813(3) 0.17040(11) 0.1114(2) 0.0468(8) Uani d . 1 . . N
H22 0.3194 0.1546 0.1638 0.056 Uiso calc R 1 . . H
N23 0.2423(3) 0.25324(11) 0.0259(2) 0.0483(8) Uani d . 1 . . N
H23 0.2744 0.2846 0.0116 0.058 Uiso calc R 1 . . H
N24 0.0939(3) 0.18774(10) -0.0268(2) 0.0412(7) Uani d . 1 . . N
H24 0.0193 0.1823 -0.0535 0.049 Uiso calc R 1 . . H
N25 0.0753(3) 0.28051(11) -0.0810(2) 0.0549(9) Uani d . 1 . . N
H25 0.1012 0.3136 -0.0673 0.066 Uiso calc R 1 . . H
Cl1 0.15706(11) -0.11925(4) -0.15644(9) 0.0699(3) Uani d . 1 . . Cl
Cl2 0.19344(9) -0.14532(4) 0.13548(8) 0.0559(3) Uani d . 1 . . Cl
Cl4 0.70335(12) 0.01491(6) 0.43410(10) 0.0930(4) Uani d . 1 . . Cl
Cl24 0.69527(14) 0.16978(6) 0.52408(11) 0.1046(5) Uani d . 1 . . Cl
C1 0.4180(3) -0.02108(13) 0.1745(3) 0.0427(9) Uani d . 1 . . C
C2 0.4077(4) -0.04429(15) 0.2688(3) 0.0531(10) Uani d . 1 . . C
H20 0.3409 -0.0672 0.2789 0.064 Uiso calc R 1 . . H
C3 0.4962(4) -0.03345(18) 0.3478(3) 0.0607(11) Uani d . 1 . . C
H30 0.4891 -0.0488 0.4117 0.073 Uiso calc R 1 . . H
C4 0.5942(4) -0.00027(17) 0.3327(3) 0.0561(10) Uani d . 1 . . C
C5 0.6085(4) 0.02173(16) 0.2390(3) 0.0561(11) Uani d . 1 . . C
H50 0.6773 0.0435 0.2292 0.067 Uiso calc R 1 . . H
C6 0.5197(3) 0.01124(15) 0.1593(3) 0.0499(9) Uani d . 1 . . C
H60 0.5284 0.0260 0.0951 0.060 Uiso calc R 1 . . H
C7 0.2551(3) 0.01135(13) 0.0494(3) 0.0382(8) Uani d . 1 . . C
C8 0.0939(3) 0.02861(13) -0.0885(3) 0.0380(8) Uani d . 1 . . C
C9 -0.0366(4) 0.03274(16) -0.2522(3) 0.0522(10) Uani d . 1 . . C
H90 -0.1014 0.0547 -0.2240 0.063 Uiso calc R 1 . . H
C10 0.0421(5) 0.0710(2) -0.3063(4) 0.0868(15) Uani d . 1 . . C
H101 0.0857 0.0956 -0.2579 0.130 Uiso calc R 1 . . H
H102 -0.0092 0.0922 -0.3553 0.130 Uiso calc R 1 . . H
H103 0.1009 0.0499 -0.3405 0.130 Uiso calc R 1 . . H
C11 -0.0990(4) -0.0106(2) -0.3212(3) 0.0817(15) Uani d . 1 . . C
H111 -0.0372 -0.0331 -0.3488 0.123 Uiso calc R 1 . . H
H112 -0.1490 0.0072 -0.3758 0.123 Uiso calc R 1 . . H
H113 -0.1506 -0.0335 -0.2831 0.123 Uiso calc R 1 . . H
C21 0.4594(3) 0.22990(14) 0.2478(3) 0.0493(10) Uani d . 1 . . C
C22 0.5558(4) 0.19353(15) 0.2375(3) 0.0532(10) Uani d . 1 . . C
H220 0.5728 0.1819 0.1730 0.064 Uiso calc R 1 . . H
C23 0.6273(4) 0.17427(16) 0.3224(4) 0.0611(11) Uani d . 1 . . C
H230 0.6915 0.1494 0.3152 0.073 Uiso calc R 1 . . H
C24 0.6034(4) 0.19192(18) 0.4170(3) 0.0622(11) Uani d . 1 . . C
C25 0.5072(4) 0.22774(18) 0.4283(3) 0.0665(12) Uani d . 1 . . C
H250 0.4908 0.2392 0.4931 0.080 Uiso calc R 1 . . H
C26 0.4352(4) 0.24668(16) 0.3442(4) 0.0616(11) Uani d . 1 . . C
H260 0.3699 0.2709 0.3521 0.074 Uiso calc R 1 . . H
C27 0.3039(3) 0.22284(13) 0.1014(3) 0.0435(9) Uani d . 1 . . C
C28 0.1337(3) 0.23848(13) -0.0293(3) 0.0419(9) Uani d . 1 . . C
C29 -0.0282(4) 0.27375(16) -0.1581(3) 0.0594(11) Uani d . 1 . . C
H290 -0.0862 0.2470 -0.1326 0.071 Uiso calc R 1 . . H
C30 0.0129(5) 0.2517(2) -0.2553(4) 0.0996(18) Uani d . 1 . . C
H301 0.0692 0.2775 -0.2819 0.149 Uiso calc R 1 . . H
H302 -0.0581 0.2467 -0.3039 0.149 Uiso calc R 1 . . H
H303 0.0539 0.2168 -0.2426 0.149 Uiso calc R 1 . . H
C31 -0.0942(4) 0.32978(18) -0.1709(4) 0.0894(16) Uani d . 1 . . C
H311 -0.1124 0.3433 -0.1054 0.134 Uiso calc R 1 . . H
H312 -0.1701 0.3254 -0.2141 0.134 Uiso calc R 1 . . H
H313 -0.0415 0.3558 -0.2012 0.134 Uiso calc R 1 . . H
C51 0.3507(4) 0.10755(15) 0.3792(4) 0.0579(11) Uani d D 1 . . C
H51 0.4171 0.0972 0.4252 0.070 Uiso calc R 1 A 1 H
O50 0.3558(3) 0.09921(11) 0.2894(2) 0.0673(8) Uani d D 1 B . O
N50 0.2534(18) 0.1309(14) 0.4132(11) 0.063(5) Uani d PDU 0.61 B 1 N
C52 0.1569(12) 0.1532(7) 0.3434(10) 0.081(4) Uani d PDU 0.61 B 1 C
H52A 0.1691 0.1924 0.3365 0.122 Uiso calc PR 0.61 B 1 H
H52B 0.0779 0.1465 0.3686 0.122 Uiso calc PR 0.61 B 1 H
H52C 0.1589 0.1357 0.2781 0.122 Uiso calc PR 0.61 B 1 H
C53 0.2452(16) 0.1461(9) 0.5186(10) 0.114(7) Uani d PDU 0.61 B 1 C
H53A 0.3110 0.1284 0.5607 0.171 Uiso calc PR 0.61 B 1 H
H53B 0.1667 0.1343 0.5393 0.171 Uiso calc PR 0.61 B 1 H
H53C 0.2526 0.1856 0.5258 0.171 Uiso calc PR 0.61 B 1 H
N50A 0.278(3) 0.135(2) 0.4333(17) 0.080(9) Uani d PDU 0.39 B 2 N
C52A 0.157(2) 0.1524(14) 0.3977(19) 0.140(13) Uani d PDU 0.39 B 2 C
H52D 0.1434 0.1895 0.4207 0.210 Uiso calc PR 0.39 B 2 H
H52E 0.0973 0.1279 0.4238 0.210 Uiso calc PR 0.39 B 2 H
H52F 0.1472 0.1515 0.3246 0.210 Uiso calc PR 0.39 B 2 H
C53A 0.305(2) 0.1432(11) 0.5430(13) 0.084(7) Uani d PDU 0.39 B 2 C
H53D 0.3815 0.1250 0.5659 0.126 Uiso calc PR 0.39 B 2 H
H53E 0.2388 0.1277 0.5776 0.126 Uiso calc PR 0.39 B 2 H
H53F 0.3119 0.1821 0.5575 0.126 Uiso calc PR 0.39 B 2 H

loop_
_atom_site_aniso_label
_atom_site_aniso_U_11
_atom_site_aniso_U_22
_atom_site_aniso_U_33
_atom_site_aniso_U_12
_atom_site_aniso_U_13
_atom_site_aniso_U_23
Ni 0.0510(3) 0.01572(19) 0.0442(3) -0.0026(2) -0.00305(19) 0.0002(2)
N1 0.0585(19) 0.0178(13) 0.064(2) 0.0007(13) -0.0127(16) 0.0001(13)
N2 0.0545(18) 0.0202(13) 0.0488(18) -0.0033(13) -0.0127(14) 0.0003(12)
N3 0.0498(18) 0.0186(13) 0.0510(18) 0.0001(12) -0.0078(14) -0.0069(12)
N4 0.0415(17) 0.0236(14) 0.0571(18) 0.0036(12) -0.0072(14) -0.0056(13)
N5 0.0580(19) 0.0268(15) 0.056(2) -0.0011(14) -0.0136(15) -0.0085(14)
N21 0.072(2) 0.0232(15) 0.079(2) -0.0127(15) -0.0141(19) -0.0047(15)
N22 0.065(2) 0.0224(14) 0.0499(18) -0.0073(14) -0.0109(15) 0.0027(13)
N23 0.057(2) 0.0194(14) 0.067(2) -0.0071(13) 0.0008(16) 0.0072(14)
N24 0.0473(18) 0.0196(14) 0.0554(19) -0.0028(12) -0.0020(14) 0.0046(12)
N25 0.067(2) 0.0222(15) 0.074(2) -0.0010(14) -0.0028(18) 0.0134(15)
Cl1 0.0910(8) 0.0285(5) 0.0928(8) -0.0013(5) 0.0222(6) -0.0127(5)
Cl2 0.0487(6) 0.0274(4) 0.0909(8) 0.0015(4) 0.0032(5) -0.0015(5)
Cl4 0.0815(8) 0.1200(11) 0.0710(8) 0.0028(8) -0.0260(7) -0.0133(7)
Cl24 0.1243(12) 0.0970(10) 0.0857(9) 0.0176(9) -0.0265(8) 0.0027(8)
C1 0.044(2) 0.0326(19) 0.050(2) 0.0073(16) -0.0045(17) 0.0023(16)
C2 0.054(2) 0.040(2) 0.066(3) 0.0043(18) 0.005(2) 0.0081(19)
C3 0.063(3) 0.063(3) 0.055(3) 0.013(2) -0.003(2) 0.015(2)
C4 0.052(3) 0.058(3) 0.057(3) 0.008(2) -0.003(2) -0.003(2)
C5 0.048(2) 0.053(2) 0.067(3) -0.0045(19) 0.004(2) -0.001(2)
C6 0.052(2) 0.046(2) 0.051(2) -0.0018(18) 0.0010(19) 0.0013(18)
C7 0.046(2) 0.0227(16) 0.045(2) -0.0014(15) -0.0001(17) 0.0034(15)
C8 0.041(2) 0.0256(17) 0.047(2) -0.0013(15) 0.0015(16) -0.0024(15)
C9 0.055(2) 0.052(2) 0.048(2) 0.0108(19) -0.0044(19) -0.0060(18)
C10 0.113(4) 0.073(3) 0.075(3) -0.001(3) 0.011(3) 0.008(3)
C11 0.084(3) 0.089(4) 0.067(3) -0.001(3) -0.022(3) -0.028(3)
C21 0.051(2) 0.0314(19) 0.064(3) -0.0102(17) -0.001(2) -0.0069(18)
C22 0.056(3) 0.041(2) 0.062(3) -0.0069(19) 0.002(2) -0.0155(19)
C23 0.053(3) 0.044(2) 0.086(3) -0.0009(19) 0.002(2) -0.010(2)
C24 0.059(3) 0.058(3) 0.068(3) -0.002(2) -0.003(2) 0.000(2)
C25 0.072(3) 0.063(3) 0.064(3) -0.004(2) 0.006(2) -0.015(2)
C26 0.054(3) 0.047(2) 0.083(3) -0.0017(19) 0.005(2) -0.019(2)
C27 0.058(2) 0.0196(16) 0.052(2) -0.0057(16) 0.0008(18) -0.0046(16)
C28 0.051(2) 0.0263(18) 0.048(2) 0.0024(16) 0.0053(18) 0.0054(15)
C29 0.060(3) 0.042(2) 0.075(3) -0.003(2) 0.003(2) 0.025(2)
C30 0.125(5) 0.094(4) 0.077(4) -0.005(4) -0.001(3) 0.015(3)
C31 0.080(3) 0.056(3) 0.129(5) 0.010(3) -0.004(3) 0.041(3)
C51 0.073(3) 0.038(2) 0.061(3) -0.003(2) -0.009(2) 0.008(2)
O50 0.096(2) 0.0474(16) 0.0554(19) -0.0021(15) -0.0098(16) 0.0012(14)
N50 0.069(6) 0.047(11) 0.075(6) 0.003(8) 0.017(6) 0.000(6)
C52 0.066(6) 0.067(7) 0.114(10) 0.027(5) 0.025(6) 0.023(8)
C53 0.132(15) 0.119(11) 0.092(11) 0.000(12) 0.025(10) 0.017(9)
N50A 0.12(2) 0.033(9) 0.091(15) -0.015(14) 0.026(12) -0.017(12)
C52A 0.127(19) 0.098(19) 0.20(3) 0.010(15) 0.04(2) -0.07(2)
C53A 0.13(2) 0.059(10) 0.067(11) -0.007(12) 0.036(12) -0.019(9)

loop_
_atom_type_symbol
_atom_type_description
_atom_type_scat_dispersion_real
_atom_type_scat_dispersion_imag
_atom_type_scat_source
C C 0.0033 0.0016 'International Tables Vol C Tables 4.2.6.8 and 6.1.1.4'
H H 0.0000 0.0000 'International Tables Vol C Tables 4.2.6.8 and 6.1.1.4'
Cl Cl 0.1484 0.1585 'International Tables Vol C Tables 4.2.6.8 and 6.1.1.4'
N N 0.0061 0.0033 'International Tables Vol C Tables 4.2.6.8 and 6.1.1.4'
Ni Ni 0.3393 1.1124 'International Tables Vol C Tables 4.2.6.8 and 6.1.1.4'
O O 0.0106 0.0060 'International Tables Vol C Tables 4.2.6.8 and 6.1.1.4'

loop_
_geom_angle_atom_site_label_1
_geom_angle_atom_site_label_2
_geom_angle_atom_site_label_3
_geom_angle
_geom_angle_publ_flag
N4 Ni N22 177.55(13) yes
N4 Ni N2 89.65(12) yes
N22 Ni N2 90.53(12) yes
N4 Ni N24 90.23(12) yes
N22 Ni N24 89.58(13) yes
N2 Ni N24 179.79(13) yes
C7 N1 C1 121.8(3) ?
C7 N1 H1 119.1 ?
C1 N1 H1 119.1 ?
C7 N2 Ni 130.0(2) yes
C7 N2 H2 115.0 ?
Ni N2 H2 115.0 ?
C7 N3 C8 126.5(3) yes
C7 N3 H3 116.8 ?
C8 N3 H3 116.8 ?
C8 N4 Ni 129.9(2) yes
C8 N4 H4 115.0 ?
Ni N4 H4 115.0 ?
C8 N5 C9 124.4(3) ?
C8 N5 H5 117.8 ?
C9 N5 H5 117.8 ?
C27 N21 C21 123.8(3) ?
C27 N21 H21 118.1 ?
C21 N21 H21 118.1 ?
C27 N22 Ni 128.5(3) yes
C27 N22 H22 115.7 ?
Ni N22 H22 115.7 ?
C27 N23 C28 125.9(3) ?
C27 N23 H23 117.1 ?
C28 N23 H23 117.1 ?
C28 N24 Ni 128.6(3) yes
C28 N24 H24 115.7 ?
Ni N24 H24 115.7 ?
C28 N25 C29 124.4(3) ?
C28 N25 H25 117.8 ?
C29 N25 H25 117.8 ?
C6 C1 C2 119.7(3) ?
C6 C1 N1 120.2(3) ?
C2 C1 N1 120.2(3) ?
C3 C2 C1 119.8(4) ?
C3 C2 H20 120.1 ?
C1 C2 H20 120.1 ?
C4 C3 C2 120.0(4) ?
C4 C3 H30 120.0 ?
C2 C3 H30 120.0 ?
C3 C4 C5 121.2(4) ?
C3 C4 Cl4 119.7(3) ?
C5 C4 Cl4 119.1(3) ?
C4 C5 C6 119.1(4) ?
C4 C5 H50 120.4 ?
C6 C5 H50 120.4 ?
C1 C6 C5 120.1(4) ?
C1 C6 H60 120.0 ?
C5 C6 H60 120.0 ?
N2 C7 N3 121.6(3) yes
N2 C7 N1 124.2(3) yes
N3 C7 N1 114.2(3) yes
N4 C8 N5 125.3(3) yes
N4 C8 N3 120.1(3) yes
N5 C8 N3 114.5(3) yes
N5 C9 C10 112.6(3) ?
N5 C9 C11 107.3(3) ?
C10 C9 C11 112.8(4) ?
N5 C9 H90 108.0 ?
C10 C9 H90 108.0 ?
C11 C9 H90 108.0 ?
C9 C10 H101 109.5 ?
C9 C10 H102 109.5 ?
H101 C10 H102 109.5 ?
C9 C10 H103 109.5 ?
H101 C10 H103 109.5 ?
H102 C10 H103 109.5 ?
C9 C11 H111 109.5 ?
C9 C11 H112 109.5 ?
H111 C11 H112 109.5 ?
C9 C11 H113 109.5 ?
H111 C11 H113 109.5 ?
H112 C11 H113 109.5 ?
C26 C21 C22 119.1(4) ?
C26 C21 N21 119.4(4) ?
C22 C21 N21 121.5(4) ?
C23 C22 C21 120.4(4) ?
C23 C22 H220 119.8 ?
C21 C22 H220 119.8 ?
C24 C23 C22 119.7(4) ?
C24 C23 H230 120.1 ?
C22 C23 H230 120.1 ?
C23 C24 C25 120.4(4) ?
C23 C24 Cl24 120.3(4) ?
C25 C24 Cl24 119.3(4) ?
C24 C25 C26 120.1(4) ?
C24 C25 H250 120.0 ?
C26 C25 H250 120.0 ?
C25 C26 C21 120.2(4) ?
C25 C26 H260 119.9 ?
C21 C26 H260 119.9 ?
N22 C27 N21 125.1(3) yes
N22 C27 N23 121.1(3) yes
N21 C27 N23 113.8(3) yes
N24 C28 N25 125.6(3) yes
N24 C28 N23 120.1(3) yes
N25 C28 N23 114.3(3) yes
N25 C29 C30 111.6(4) ?
N25 C29 C31 107.5(4) ?
C30 C29 C31 113.1(4) ?
N25 C29 H290 108.2 ?
C30 C29 H290 108.2 ?
C31 C29 H290 108.2 ?
C29 C30 H301 109.5 ?
C29 C30 H302 109.5 ?
H301 C30 H302 109.5 ?
C29 C30 H303 109.5 ?
H301 C30 H303 109.5 ?
H302 C30 H303 109.5 ?
C29 C31 H311 109.5 ?
C29 C31 H312 109.5 ?
H311 C31 H312 109.5 ?
C29 C31 H313 109.5 ?
H311 C31 H313 109.5 ?
H312 C31 H313 109.5 ?
O50 C51 N50A 135.5(12) ?
O50 C51 N50 121.3(8) ?
N50A C51 N50 17(2) ?
O50 C51 H51 119.4 ?
N50A C51 H51 104.5 ?
N50 C51 H51 119.4 ?
C51 N50 C52 120.3(12) ?
C51 N50 C53 124.1(12) ?
C52 N50 C53 114.5(10) ?
C51 N50A C52A 124.2(18) ?
C51 N50A C53A 122.9(18) ?
C52A N50A C53A 112.1(15) ?
N50A C52A H52D 109.5 ?
N50A C52A H52E 109.5 ?
H52D C52A H52E 109.5 ?
N50A C52A H52F 109.5 ?
H52D C52A H52F 109.5 ?
H52E C52A H52F 109.5 ?
N50A C53A H53D 109.5 ?
N50A C53A H53E 109.5 ?
H53D C53A H53E 109.5 ?
N50A C53A H53F 109.5 ?
H53D C53A H53F 109.5 ?
H53E C53A H53F 109.5 ?

loop_
_geom_bond_atom_site_label_1
_geom_bond_atom_site_label_2
_geom_bond_site_symmetry_2
_geom_bond_distance
_geom_bond_publ_flag
Ni N4 . 1.859(3) yes
Ni N22 . 1.861(3) yes
Ni N2 . 1.866(3) yes
Ni N24 . 1.869(3) yes
N1 C7 . 1.367(4) yes
N1 C1 . 1.411(4) ?
N1 H1 . 0.8600 ?
N2 C7 . 1.293(4) yes
N2 H2 . 0.8600 ?
N3 C7 . 1.357(4) yes
N3 C8 . 1.368(4) yes
N3 H3 . 0.8600 ?
N4 C8 . 1.307(4) yes
N4 H4 . 0.8600 ?
N5 C8 . 1.327(4) yes
N5 C9 . 1.460(4) ?
N5 H5 . 0.8600 ?
N21 C27 . 1.351(4) yes
N21 C21 . 1.419(5) ?
N21 H21 . 0.8600 ?
N22 C27 . 1.298(4) ?
N22 H22 . 0.8600 ?
N23 C27 . 1.358(4) yes
N23 C28 . 1.370(4) yes
N23 H23 . 0.8600 ?
N24 C28 . 1.299(4) yes
N24 H24 . 0.8600 ?
N25 C28 . 1.345(4) yes
N25 C29 . 1.449(5) ?
N25 H25 . 0.8600 ?
Cl4 C4 . 1.737(4) ?
Cl24 C24 . 1.732(4) ?
C1 C6 . 1.379(5) ?
C1 C2 . 1.377(5) ?
C2 C3 . 1.372(5) ?
C2 H20 . 0.9300 ?
C3 C4 . 1.358(5) ?
C3 H30 . 0.9300 ?
C4 C5 . 1.366(5) ?
C5 C6 . 1.379(5) ?
C5 H50 . 0.9300 ?
C6 H60 . 0.9300 ?
C9 C10 . 1.483(6) ?
C9 C11 . 1.503(5) ?
C9 H90 . 0.9800 ?
C10 H101 . 0.9600 ?
C10 H102 . 0.9600 ?
C10 H103 . 0.9600 ?
C11 H111 . 0.9600 ?
C11 H112 . 0.9600 ?
C11 H113 . 0.9600 ?
C21 C26 . 1.382(5) ?
C21 C22 . 1.380(5) ?
C22 C23 . 1.379(5) ?
C22 H220 . 0.9300 ?
C23 C24 . 1.366(6) ?
C23 H230 . 0.9300 ?
C24 C25 . 1.371(6) ?
C25 C26 . 1.372(6) ?
C25 H250 . 0.9300 ?
C26 H260 . 0.9300 ?
C29 C30 . 1.494(6) ?
C29 C31 . 1.530(5) ?
C29 H290 . 0.9800 ?
C30 H301 . 0.9600 ?
C30 H302 . 0.9600 ?
C30 H303 . 0.9600 ?
C31 H311 . 0.9600 ?
C31 H312 . 0.9600 ?
C31 H313 . 0.9600 ?
C51 O50 . 1.207(5) ?
C51 N50A . 1.289(13) ?
C51 N50 . 1.309(9) ?
C51 H51 . 0.9300 ?
N50 C52 . 1.430(14) ?
N50 C53 . 1.449(12) ?
C52 H52A . 0.9600 ?
C52 H52B . 0.9600 ?
C52 H52C . 0.9600 ?
C53 H53A . 0.9600 ?
C53 H53B . 0.9600 ?
C53 H53C . 0.9600 ?
N50A C52A . 1.420(17) ?
N50A C53A . 1.461(16) ?
C52A H52D . 0.9600 ?
C52A H52E . 0.9600 ?
C52A H52F . 0.9600 ?
C53A H53D . 0.9600 ?
C53A H53E . 0.9600 ?
C53A H53F . 0.9600 ?

loop_
_geom_hbond_atom_site_label_D
_geom_hbond_atom_site_label_H
_geom_hbond_atom_site_label_A
_geom_hbond_site_symmetry_A
_geom_hbond_distance_DH
_geom_hbond_distance_HA
_geom_hbond_distance_DA
_geom_hbond_angle_DHA
N1 H1 Cl2 . 0.86 2.54 3.184(3) 132.5
N2 H2 O50 . 0.86 2.19 2.981(4) 153.4
N3 H3 Cl1 . 0.86 2.39 3.212(3) 160.5
N4 H4 Cl2 3 0.86 2.54 3.394(3) 169.8
N5 H5 Cl1 . 0.86 2.48 3.253(3) 149.2
N21 H21 Cl1 2 0.86 2.36 3.138(3) 150.5
N22 H22 O50 . 0.86 2.13 2.957(4) 160.1
N23 H23 Cl2 2 0.86 2.62 3.358(3) 144.6
N24 H24 Cl2 3 0.86 2.61 3.454(3) 168.6
N25 H25 Cl2 2 0.86 2.67 3.213(3) 122.7
N2 H2 O50 . 0.86 2.19 2.981(4) 153.4
N22 H22 O50 . 0.86 2.13 2.957(4) 160.1

loop_
_geom_torsion_atom_site_label_1
_geom_torsion_atom_site_label_2
_geom_torsion_atom_site_label_3
_geom_torsion_atom_site_label_4
_geom_torsion
C1 N1 C7 N2 -4.5(5)
C9 N5 C8 N4 16.9(6)
C21 N21 C27 N22 -3.3(6)
C29 N25 C28 N24 -13.0(6)
